data_4027932
loop_
_publ_author_name
'Bo-Lun Hu'
'Sha-Sha Pi'
'Peng-Cheng Qian'
'Jin-Heng Li'
'Xing-Guo Zhang'

_publ_section_title
;
 Palladium-Catalyzed Iodine-Mediated Electrophilic Annulation of
 2-(1-Alkynyl)biphenyls with Disulfides
;
_journal_name_full 'Journal of Organic Chemistry'
_journal_page_first 1300
_journal_page_last 1305
_journal_paper_doi 10.1021/jo302634n
_journal_volume 78
_journal_year 2013
_chemical_formula_moiety 'C26 H18 S'
_chemical_formula_sum 'C26 H18 S'
_chemical_formula_weight 362.46
_chemical_name_systematic
; 
 ? 
;
_space_group_IT_number 14
_symmetry_cell_setting monoclinic
_symmetry_space_group_name_Hall '-P 2yn'
_symmetry_space_group_name_H-M 'P 1 21/n 1'
_atom_sites_solution_hydrogens geom
_atom_sites_solution_primary direct
_atom_sites_solution_secondary difmap
_audit_creation_method SHELXL-97
_cell_angle_alpha 90.00
_cell_angle_beta 98.725(5)
_cell_angle_gamma 90.00
_cell_formula_units_Z 4
_cell_length_a 10.584(3)
_cell_length_b 10.879(3)
_cell_length_c 16.559(4)
_cell_measurement_reflns_used 2715
_cell_measurement_temperature 298(2)
_cell_measurement_theta_max 26.212
_cell_measurement_theta_min 2.246
_cell_volume 1884.6(9)
_computing_cell_refinement 'SAINT (Bruker, 2002)'
_computing_data_collection 'SMART (Bruker, 2002)'
_computing_data_reduction SAINT
_computing_molecular_graphics 'SHELXTL(Bruker, 2002)'
_computing_publication_material SHELXL97
_computing_structure_refinement 'SHELXL97 (Sheldrick, 1997)'
_computing_structure_solution 'SHELXS97 (Sheldrick, 1997)'
_diffrn_ambient_temperature 298(2)
_diffrn_measured_fraction_theta_full 0.995
_diffrn_measured_fraction_theta_max 0.995
_diffrn_measurement_device_type 'Bruker APEX area-detector diffractometer'
_diffrn_measurement_method '\f and \w scan'
_diffrn_radiation_monochromator graphite
_diffrn_radiation_source 'fine-focus sealed tube'
_diffrn_radiation_type MoK\a
_diffrn_radiation_wavelength 0.71073
_diffrn_reflns_av_R_equivalents 0.0267
_diffrn_reflns_av_sigmaI/netI 0.0303
_diffrn_reflns_limit_h_max 12
_diffrn_reflns_limit_h_min -12
_diffrn_reflns_limit_k_max 12
_diffrn_reflns_limit_k_min -12
_diffrn_reflns_limit_l_max 19
_diffrn_reflns_limit_l_min -11
_diffrn_reflns_number 9592
_diffrn_reflns_theta_full 25.02
_diffrn_reflns_theta_max 25.02
_diffrn_reflns_theta_min 2.15
_diffrn_standards_number 0
_exptl_absorpt_coefficient_mu 0.179
_exptl_absorpt_correction_T_max 0.9737
_exptl_absorpt_correction_T_min 0.9533
_exptl_absorpt_correction_type multi-scan
_exptl_absorpt_process_details '(SADABS; Bruker, 2002)'
_exptl_crystal_colour Colorless
_exptl_crystal_density_diffrn 1.278
_exptl_crystal_description Block
_exptl_crystal_F_000 760
_exptl_crystal_size_max 0.27
_exptl_crystal_size_mid 0.23
_exptl_crystal_size_min 0.15
_refine_diff_density_max 0.321
_refine_diff_density_min -0.232
_refine_diff_density_rms 0.044
_refine_ls_extinction_method none
_refine_ls_goodness_of_fit_ref 1.227
_refine_ls_hydrogen_treatment constr
_refine_ls_matrix_type full
_refine_ls_number_parameters 244
_refine_ls_number_reflns 3305
_refine_ls_number_restraints 0
_refine_ls_restrained_S_all 1.227
_refine_ls_R_factor_all 0.0751
_refine_ls_R_factor_gt 0.0675
_refine_ls_shift/su_max 0.001
_refine_ls_shift/su_mean 0.000
_refine_ls_structure_factor_coef Fsqd
_refine_ls_weighting_details 'calc w=1/[\s^2^(Fo^2^)+(0.0474P)^2^+1.1109P] where P=(Fo^2^+2Fc^2^)/3'
_refine_ls_weighting_scheme calc
_refine_ls_wR_factor_gt 0.1393
_refine_ls_wR_factor_ref 0.1433
_reflns_number_gt 2994
_reflns_number_total 3305
_reflns_threshold_expression I>2\s(I)
_cod_data_source_file jo302634n_si_002.cif
_cod_data_source_block 12172m
_cod_original_cell_volume 1884.5(8)
_cod_original_sg_symbol_H-M 'P 21/n'
_cod_database_code 4027932

loop_
_symmetry_equiv_pos_as_xyz
'x, y, z'
'-x+1/2, y+1/2, -z+1/2'
'-x, -y, -z'
'x-1/2, -y-1/2, z-1/2'

loop_
_atom_site_label
_atom_site_type_symbol
_atom_site_fract_x
_atom_site_fract_y
_atom_site_fract_z
_atom_site_U_iso_or_equiv
_atom_site_adp_type
_atom_site_occupancy
_atom_site_symmetry_multiplicity
_atom_site_calc_flag
_atom_site_refinement_flags
S1 S 0.38701(6) 0.17407(6) 0.15712(4) 0.0417(2) Uani 1 1 d .
C1 C 0.6085(3) 0.2429(4) 0.3095(2) 0.0595(9) Uani 1 1 d .
H1 H 0.5917 0.3167 0.2816 0.071 Uiso 1 1 calc R
C2 C 0.6034(3) 0.2365(5) 0.3927(2) 0.0828(14) Uani 1 1 d .
H2 H 0.5825 0.3064 0.4202 0.099 Uiso 1 1 calc R
C3 C 0.6289(4) 0.1283(6) 0.4349(2) 0.0955(17) Uani 1 1 d .
H3 H 0.6260 0.1249 0.4907 0.115 Uiso 1 1 calc R
C4 C 0.6585(4) 0.0260(5) 0.3939(2) 0.0831(13) Uani 1 1 d .
H4 H 0.6749 -0.0477 0.4221 0.100 Uiso 1 1 calc R
C5 C 0.6643(3) 0.0302(3) 0.31169(19) 0.0587(9) Uani 1 1 d .
H5 H 0.6857 -0.0402 0.2849 0.070 Uiso 1 1 calc R
C6 C 0.6386(2) 0.1388(3) 0.26842(17) 0.0444(7) Uani 1 1 d .
C7 C 0.6449(2) 0.1435(2) 0.17862(16) 0.0370(6) Uani 1 1 d .
C8 C 0.7675(2) 0.1273(2) 0.15144(16) 0.0385(6) Uani 1 1 d .
C9 C 0.8814(3) 0.1152(3) 0.20735(18) 0.0482(7) Uani 1 1 d .
H9 H 0.8773 0.1142 0.2631 0.058 Uiso 1 1 calc R
C10 C 0.9973(3) 0.1048(3) 0.1816(2) 0.0571(8) Uani 1 1 d .
H10 H 1.0710 0.0957 0.2196 0.068 Uiso 1 1 calc R
C11 C 1.0056(3) 0.1077(3) 0.0990(2) 0.0599(9) Uani 1 1 d .
H11 H 1.0849 0.1023 0.0816 0.072 Uiso 1 1 calc R
C12 C 0.8970(3) 0.1187(3) 0.04316(19) 0.0518(8) Uani 1 1 d .
H12 H 0.9038 0.1205 -0.0122 0.062 Uiso 1 1 calc R
C13 C 0.7758(2) 0.1273(2) 0.06686(16) 0.0383(6) Uani 1 1 d .
C14 C 0.6600(3) 0.1378(2) 0.00768(16) 0.0365(6) Uani 1 1 d .
C15 C 0.6600(3) 0.1270(2) -0.07721(17) 0.0429(7) Uani 1 1 d .
H15 H 0.7365 0.1109 -0.0964 0.052 Uiso 1 1 calc R
C16 C 0.5505(3) 0.1394(3) -0.13179(18) 0.0491(7) Uani 1 1 d .
H16 H 0.5529 0.1326 -0.1875 0.059 Uiso 1 1 calc R
C17 C 0.4356(3) 0.1624(3) -0.10404(18) 0.0491(7) Uani 1 1 d .
H17 H 0.3612 0.1722 -0.1413 0.059 Uiso 1 1 calc R
C18 C 0.4311(3) 0.1705(3) -0.02243(17) 0.0440(7) Uani 1 1 d .
H18 H 0.3531 0.1847 -0.0047 0.053 Uiso 1 1 calc R
C19 C 0.5424(2) 0.1578(2) 0.03556(16) 0.0359(6) Uani 1 1 d .
C20 C 0.5381(2) 0.1615(2) 0.12255(16) 0.0364(6) Uani 1 1 d .
C21 C 0.3478(2) 0.3321(2) 0.14485(15) 0.0364(6) Uani 1 1 d .
C22 C 0.4170(3) 0.4181(3) 0.10896(17) 0.0454(7) Uani 1 1 d .
H22 H 0.4932 0.3960 0.0913 0.054 Uiso 1 1 calc R
C23 C 0.3725(3) 0.5371(3) 0.09937(19) 0.0562(8) Uani 1 1 d .
H23 H 0.4192 0.5952 0.0750 0.067 Uiso 1 1 calc R
C24 C 0.2601(3) 0.5712(3) 0.1253(2) 0.0615(9) Uani 1 1 d .
H24 H 0.2303 0.6514 0.1177 0.074 Uiso 1 1 calc R
C25 C 0.1927(3) 0.4865(3) 0.1621(2) 0.0587(9) Uani 1 1 d .
H25 H 0.1173 0.5095 0.1804 0.070 Uiso 1 1 calc R
C26 C 0.2356(3) 0.3670(3) 0.17235(18) 0.0463(7) Uani 1 1 d .
H26 H 0.1894 0.3098 0.1977 0.056 Uiso 1 1 calc R

loop_
_atom_site_aniso_label
_atom_site_aniso_U_11
_atom_site_aniso_U_22
_atom_site_aniso_U_33
_atom_site_aniso_U_23
_atom_site_aniso_U_13
_atom_site_aniso_U_12
S1 0.0353(4) 0.0399(4) 0.0526(5) 0.0066(3) 0.0153(3) 0.0019(3)
C1 0.0402(17) 0.081(2) 0.058(2) -0.0232(18) 0.0104(15) -0.0025(16)
C2 0.051(2) 0.143(4) 0.057(2) -0.043(3) 0.0135(18) -0.008(2)
C3 0.063(3) 0.190(6) 0.033(2) -0.009(3) 0.0077(18) -0.026(3)
C4 0.072(3) 0.129(4) 0.046(2) 0.020(2) -0.0007(18) -0.015(3)
C5 0.0525(19) 0.080(2) 0.0421(18) 0.0084(16) 0.0019(14) -0.0043(17)
C6 0.0317(14) 0.065(2) 0.0362(15) -0.0039(14) 0.0050(11) -0.0034(13)
C7 0.0385(14) 0.0346(15) 0.0389(15) -0.0047(11) 0.0091(12) -0.0007(11)
C8 0.0361(14) 0.0373(15) 0.0422(16) -0.0047(12) 0.0065(12) -0.0003(12)
C9 0.0380(16) 0.0597(19) 0.0459(17) -0.0038(14) 0.0032(13) -0.0014(14)
C10 0.0368(16) 0.069(2) 0.064(2) -0.0022(17) 0.0007(14) -0.0007(15)
C11 0.0365(17) 0.076(2) 0.070(2) -0.0073(18) 0.0174(15) 0.0010(16)
C12 0.0429(16) 0.067(2) 0.0481(18) -0.0048(15) 0.0168(14) -0.0001(15)
C13 0.0374(14) 0.0350(15) 0.0438(16) -0.0030(12) 0.0099(12) -0.0003(11)
C14 0.0426(15) 0.0276(14) 0.0406(15) -0.0003(11) 0.0098(12) -0.0017(11)
C15 0.0502(17) 0.0364(15) 0.0444(17) -0.0004(12) 0.0141(13) -0.0004(13)
C16 0.067(2) 0.0457(17) 0.0335(15) 0.0007(13) 0.0063(14) -0.0023(15)
C17 0.0508(17) 0.0474(18) 0.0459(17) 0.0033(14) -0.0026(14) 0.0013(14)
C18 0.0434(16) 0.0408(16) 0.0477(17) 0.0008(13) 0.0070(13) 0.0034(13)
C19 0.0393(14) 0.0274(13) 0.0414(15) -0.0019(11) 0.0072(11) -0.0005(11)
C20 0.0352(14) 0.0300(14) 0.0456(16) 0.0010(11) 0.0109(12) 0.0006(11)
C21 0.0339(14) 0.0426(15) 0.0317(14) -0.0050(11) 0.0020(11) -0.0011(12)
C22 0.0460(16) 0.0418(17) 0.0510(18) -0.0038(13) 0.0164(13) -0.0023(13)
C23 0.070(2) 0.0407(18) 0.060(2) -0.0020(15) 0.0168(16) -0.0078(16)
C24 0.067(2) 0.0408(18) 0.075(2) -0.0076(16) 0.0049(18) 0.0108(16)
C25 0.0487(18) 0.055(2) 0.073(2) -0.0145(17) 0.0132(16) 0.0078(16)
C26 0.0413(16) 0.0495(18) 0.0507(18) -0.0059(14) 0.0153(13) -0.0025(13)

loop_
_atom_type_symbol
_atom_type_description
_atom_type_scat_dispersion_real
_atom_type_scat_dispersion_imag
_atom_type_scat_source
C C 0.0033 0.0016 'International Tables Vol C Tables 4.2.6.8 and 6.1.1.4'
H H 0.0000 0.0000 'International Tables Vol C Tables 4.2.6.8 and 6.1.1.4'
S S 0.1246 0.1234 'International Tables Vol C Tables 4.2.6.8 and 6.1.1.4'

loop_
_geom_angle_atom_site_label_1
_geom_angle_atom_site_label_2
_geom_angle_atom_site_label_3
_geom_angle
C21 S1 C20 104.09(12)
C6 C1 C2 119.6(4)
C6 C1 H1 120.2
C2 C1 H1 120.2
C3 C2 C1 120.8(4)
C3 C2 H2 119.6
C1 C2 H2 119.6
C4 C3 C2 119.3(4)
C4 C3 H3 120.4
C2 C3 H3 120.4
C3 C4 C5 120.9(4)
C3 C4 H4 119.6
C5 C4 H4 119.6
C4 C5 C6 120.4(4)
C4 C5 H5 119.8
C6 C5 H5 119.8
C1 C6 C5 119.0(3)
C1 C6 C7 120.5(3)
C5 C6 C7 120.4(3)
C20 C7 C8 119.7(2)
C20 C7 C6 121.6(2)
C8 C7 C6 118.7(2)
C9 C8 C13 118.3(2)
C9 C8 C7 121.6(2)
C13 C8 C7 120.0(2)
C10 C9 C8 121.5(3)
C10 C9 H9 119.3
C8 C9 H9 119.3
C9 C10 C11 120.1(3)
C9 C10 H10 119.9
C11 C10 H10 119.9
C12 C11 C10 119.9(3)
C12 C11 H11 120.1
C10 C11 H11 120.1
C11 C12 C13 121.9(3)
C11 C12 H12 119.1
C13 C12 H12 119.1
C12 C13 C8 118.3(2)
C12 C13 C14 122.1(3)
C8 C13 C14 119.6(2)
C19 C14 C15 118.2(2)
C19 C14 C13 119.2(2)
C15 C14 C13 122.6(2)
C16 C15 C14 121.6(3)
C16 C15 H15 119.2
C14 C15 H15 119.2
C15 C16 C17 119.9(3)
C15 C16 H16 120.1
C17 C16 H16 120.1
C18 C17 C16 120.3(3)
C18 C17 H17 119.8
C16 C17 H17 119.8
C17 C18 C19 121.2(3)
C17 C18 H18 119.4
C19 C18 H18 119.4
C18 C19 C14 118.7(2)
C18 C19 C20 121.7(2)
C14 C19 C20 119.5(2)
C7 C20 C19 121.7(2)
C7 C20 S1 118.9(2)
C19 C20 S1 119.09(19)
C22 C21 C26 119.6(3)
C22 C21 S1 125.3(2)
C26 C21 S1 115.1(2)
C21 C22 C23 119.5(3)
C21 C22 H22 120.2
C23 C22 H22 120.2
C24 C23 C22 120.9(3)
C24 C23 H23 119.6
C22 C23 H23 119.6
C25 C24 C23 119.6(3)
C25 C24 H24 120.2
C23 C24 H24 120.2
C24 C25 C26 120.4(3)
C24 C25 H25 119.8
C26 C25 H25 119.8
C25 C26 C21 120.0(3)
C25 C26 H26 120.0
C21 C26 H26 120.0

loop_
_geom_bond_atom_site_label_1
_geom_bond_atom_site_label_2
_geom_bond_distance
S1 C21 1.774(3)
S1 C20 1.783(3)
C1 C6 1.383(4)
C1 C2 1.388(5)
C1 H1 0.9300
C2 C3 1.375(7)
C2 H2 0.9300
C3 C4 1.364(6)
C3 H3 0.9300
C4 C5 1.373(5)
C4 H4 0.9300
C5 C6 1.387(4)
C5 H5 0.9300
C6 C7 1.499(4)
C7 C20 1.364(4)
C7 C8 1.448(4)
C8 C9 1.410(4)
C8 C13 1.416(4)
C9 C10 1.363(4)
C9 H9 0.9300
C10 C11 1.384(4)
C10 H10 0.9300
C11 C12 1.367(4)
C11 H11 0.9300
C12 C13 1.400(4)
C12 H12 0.9300
C13 C14 1.453(4)
C14 C19 1.409(4)
C14 C15 1.410(4)
C15 C16 1.364(4)
C15 H15 0.9300
C16 C17 1.386(4)
C16 H16 0.9300
C17 C18 1.362(4)
C17 H17 0.9300
C18 C19 1.409(4)
C18 H18 0.9300
C19 C20 1.448(4)
C21 C22 1.377(4)
C21 C26 1.387(4)
C22 C23 1.378(4)
C22 H22 0.9300
C23 C24 1.375(4)
C23 H23 0.9300
C24 C25 1.365(5)
C24 H24 0.9300
C25 C26 1.379(4)
C25 H25 0.9300
C26 H26 0.9300
